data_4031634
loop_
_publ_author_name
'Fedorova, A.A.'
'Chizhov, P.S.'
'Morozov, I.V.'
'Troyanov, S.I.'

_publ_section_title
;
 Synthesis and Crystal Structures of New Iron(III) and Chromium(III)
 Nitrate Complexes Cs[Fe(NO3)4], Cs2[Cr(NO3)5], and Cs3[Cr(NO3)6]
;
_journal_name_full
;
Russian Journal of Inorganic Chemistry (= Zhurnal Neorganicheskoi Khimii)
;
_journal_page_first 1845
_journal_page_last 1852
_journal_volume 47
_journal_year 2002
_chemical_formula_sum 'Cr Cs3 N6 O18'
_chemical_name_systematic 'Cs3 (Cr (N O3)6)'
_space_group_IT_number 147
_symmetry_space_group_name_Hall '-P 3'
_symmetry_space_group_name_H-M 'P -3'
_cell_angle_alpha 90
_cell_angle_beta 90
_cell_angle_gamma 120
_cell_formula_units_Z 6
_cell_length_a 14.604
_cell_length_b 14.604
_cell_length_c 13.667
_cell_volume 2524.338
_citation_journal_id_ASTM RJICAQ
_cod_data_source_file Fedorova_RJICAQ_2002_837.cif
_cod_data_source_block Cr1Cs3N6O18
_cod_original_formula_sum 'Cr1 Cs3 N6 O18'
_cod_database_code 4031634

loop_
_symmetry_equiv_pos_as_xyz
x,y,z
-y,x-y,z
-x+y,-x,z
-x,-y,-z
y,-x+y,-z
x-y,x,-z

loop_
_atom_site_label
_atom_site_type_symbol
_atom_site_fract_x
_atom_site_fract_y
_atom_site_fract_z
_atom_site_occupancy
_atom_site_U_iso_or_equiv
N2 N+5 0.213 0.0535 0.9299 1 0.0
O1 O-2 -0.0222 0.0897 0.592 1 0.0
Cs2 Cs+1 0.1494 0.4525 1.00115 1 0.0
O11 O-2 0.3356 0.422 0.886 1 0.0
N3 N+5 0.4648 0.3154 0.6796 1 0.0
O17 O-2 0.147 0.425 0.763 1 0.0
O3 O-2 0.2793 0.0956 0.6329 1 0.0
O4 O-2 -0.0178 0.0943 0.9066 1 0.0
O18 O-2 0.1157 0.4047 0.6033 1 0.0
Cs3 Cs+1 0.34988 0.4805 0.49449 1 0.0
Cr3 Cr+3 0.3333 0.6667 0.2477 1 0.0
O6 O-2 0.2761 0.0938 0.8644 1 0.0
O2 O-2 0.1926 0.2361 0.5117 1 0.0
N6 N+5 0.1642 0.4557 0.6773 1 0.0
Cr4 Cr+3 0.3333 0.6667 0.7499 1 0.0
O5 O-2 0.1955 0.2372 0.9823 1 0.0
O10 O-2 0.3597 0.577 0.8438 1 0.0
O9 O-2 0.437 0.2982 0.763 1 0.0
N4 N+5 0.3587 0.4864 0.8177 1 0.0
Cs1 Cs+1 0.1791 0.2171 0.7456 1 0.0
O15 O-2 0.0576 0.5838 0.1091 1 0.0
Cr2 Cr+3 0 0 1 1 0.0
Cr1 Cr+3 0 0 0.5 1 0.0
O7 O-2 0.2368 0.5553 0.3427 1 0.0
O8 O-2 0.422 0.33 0.6084 1 0.0
N1 N+5 0.213 0.0521 0.5669 1 0.0
O13 O-2 0.221 0.6473 0.1547 1 0.0
O12 O-2 0.3681 0.4731 0.738 1 0.0
O16 O-2 0.239 0.5567 0.6559 1 0.0
N5 N+5 0.1198 0.6219 0.1779 1 0.0
O14 O-2 0.0993 0.6245 0.268 1 0.0
